data_4310904
loop_
_publ_author_name
'Carmen Anda'
'Antoni Llobet'
'Arthur E. Martell'
'Joseph Reibenspies'
'Emanuela Berni'
'Xavier Solans'

_publ_contact_author
;
Prof. Antoni Llobet,
Departament de Quimica
Universitat de Girona
Campus Montilivi
E-17071 Girona. Spain 
tel. int+34-972.418.272
fax int+34-972.418.150
;
_publ_contact_author_email 'antoni.llobet@udg.es '
_publ_section_title
;
 A Systematic Evaluation of Molecular Recognition Phenomena. 4. Selective
 Binding of Dicarboxylic Acids to Hexaazamacrocyclic Ligands Based on
 Molecular Flexibility
;
_journal_name_full 'Inorganic Chemistry'
_journal_page_first 2793
_journal_page_last 2802
_journal_paper_doi 10.1021/ic035121p
_journal_volume 43
_journal_year 2004
_chemical_formula_sum 'C26 H54 Br4 N6 O8'
_chemical_formula_weight 898.39
_chemical_name_systematic
;
 ?
;
_space_group_IT_number 14
_symmetry_cell_setting monoclinic
_symmetry_space_group_name_Hall '-P 2yn'
_symmetry_space_group_name_H-M 'P 1 21/n 1'
_atom_sites_solution_hydrogens geom
_atom_sites_solution_primary direct
_atom_sites_solution_secondary difmap
_audit_creation_method SHELXL-97
_cell_angle_alpha 90.00
_cell_angle_beta 98.82(2)
_cell_angle_gamma 90.00
_cell_formula_units_Z 2
_cell_length_a 7.6990(10)
_cell_length_b 18.0200(10)
_cell_length_c 13.589(3)
_cell_measurement_temperature 293(2)
_cell_volume 1863.0(5)
_computing_structure_refinement 'SHELXL-97 (Sheldrick, 1997)'
_computing_structure_solution 'SHELXS-97 (Sheldrick, 1990)'
_diffrn_ambient_temperature 293(2)
_diffrn_measured_fraction_theta_full 0.715
_diffrn_measured_fraction_theta_max 0.715
_diffrn_radiation_monochromator graphite
_diffrn_radiation_source 'fine-focus sealed tube'
_diffrn_radiation_type MoK\a
_diffrn_radiation_wavelength 0.71069
_diffrn_reflns_av_R_equivalents 0.0316
_diffrn_reflns_av_sigmaI/netI 0.0231
_diffrn_reflns_limit_h_max 9
_diffrn_reflns_limit_h_min 0
_diffrn_reflns_limit_k_max 22
_diffrn_reflns_limit_k_min 0
_diffrn_reflns_limit_l_max 14
_diffrn_reflns_limit_l_min -13
_diffrn_reflns_number 10041
_diffrn_reflns_theta_full 26.73
_diffrn_reflns_theta_max 26.73
_diffrn_reflns_theta_min 1.89
_exptl_absorpt_coefficient_mu 4.370
_exptl_crystal_density_diffrn 1.602
_exptl_crystal_density_method 'not measured'
_exptl_crystal_F_000 912
_refine_diff_density_max 0.503
_refine_diff_density_min -0.480
_refine_diff_density_rms 0.082
_refine_ls_extinction_expression Fc
_refine_ls_extinction_method none
_refine_ls_goodness_of_fit_ref 1.103
_refine_ls_hydrogen_treatment mixed
_refine_ls_matrix_type full
_refine_ls_number_parameters 297
_refine_ls_number_reflns 2916
_refine_ls_number_restraints 0
_refine_ls_restrained_S_all 1.103
_refine_ls_R_factor_all 0.0568
_refine_ls_R_factor_gt 0.0399
_refine_ls_shift/su_max 0.000
_refine_ls_shift/su_mean 0.000
_refine_ls_structure_factor_coef Fsqd
_refine_ls_weighting_details 'w=1/[\s^2^(Fo^2^)+(0.0421P)^2^+4.3801P] where P=(Fo^2^+2Fc^2^)/3'
_refine_ls_weighting_scheme calc
_refine_ls_wR_factor_gt 0.0954
_refine_ls_wR_factor_ref 0.1029
_reflns_number_gt 2313
_reflns_number_total 3735
_reflns_threshold_expression >2sigma(I)
_cod_data_source_file ic035121psi20030924_033718_2.cif
_cod_data_source_block lloem7
_cod_depositor_comments
;
The following automatic conversions were performed:

'_refine_ls_weighting_scheme' value 'calc
w=1/[\s^2^(Fo^2^)+(0.0421P)^2^+4.3801P] where P=(Fo^2^+2Fc^2^)/3' was
changed to 'calc'. New tag '_refine_ls_weighting_details' was
created. The value of the new tag was set to
'w=1/[\s^2^(Fo^2^)+(0.0421P)^2^+4.3801P] where P=(Fo^2^+2Fc^2^)/3'.

Automatic conversion script
Id: cif_fix_values 3143 2015-03-26 13:38:13Z robertas 
;
_cod_database_code 4310904

loop_
_symmetry_equiv_pos_as_xyz
'x, y, z'
'-x+1/2, y+1/2, -z+1/2'
'-x, -y, -z'
'x-1/2, -y-1/2, z-1/2'

loop_
_atom_site_label
_atom_site_type_symbol
_atom_site_fract_x
_atom_site_fract_y
_atom_site_fract_z
_atom_site_U_iso_or_equiv
_atom_site_adp_type
_atom_site_occupancy
_atom_site_calc_flag
_atom_site_refinement_flags
_atom_site_disorder_assembly
_atom_site_disorder_group
Br1 Br 0.21485(6) 0.08426(2) 0.44065(4) 0.04278(17) Uani 1 d . . .
Br2 Br 0.66554(7) 0.22065(3) 0.54052(4) 0.05286(19) Uani 1 d . . .
N1 N 1.2995(5) 0.0181(2) 0.6601(3) 0.0321(8) Uani 1 d . . .
N2 N 0.7935(5) 0.1962(2) 0.9483(3) 0.0331(8) Uani 1 d . . .
N3 N 0.9683(5) 0.12368(17) 0.7808(3) 0.0293(8) Uani 1 d . . .
H3N H 0.8684 0.1023 0.7509 0.038(13) Uiso 1 calc R . .
H3NA H 0.9997 0.1016 0.8403 0.016(10) Uiso 1 calc R . .
C1 C 1.3243(6) -0.0619(2) 0.6323(4) 0.0365(10) Uani 1 d . . .
C2 C 1.3404(6) -0.1098(2) 0.7235(3) 0.0331(10) Uani 1 d . . .
C3 C 1.2011(7) -0.1538(3) 0.7414(4) 0.0417(11) Uani 1 d . . .
C4 C 1.2100(7) -0.1916(3) 0.8303(4) 0.0418(11) Uani 1 d . . .
C5 C 1.3560(6) -0.1839(2) 0.9037(4) 0.0360(10) Uani 1 d . . .
C6 C 1.4974(6) -0.1417(2) 0.8836(4) 0.0373(11) Uani 1 d . . .
C7 C 1.4895(6) -0.1055(2) 0.7943(4) 0.0375(11) Uani 1 d . . .
C8 C 0.6390(7) 0.2202(3) 0.9974(4) 0.0421(11) Uani 1 d . . .
C9 C 0.7725(6) 0.2186(3) 0.8421(3) 0.0357(10) Uani 1 d . . .
C10 C 0.9367(6) 0.2041(2) 0.7959(4) 0.0337(10) Uani 1 d . . .
C11 C 1.1097(6) 0.1124(2) 0.7183(4) 0.0353(10) Uani 1 d . . .
C12 C 1.1365(6) 0.0305(2) 0.7040(4) 0.0353(10) Uani 1 d . . .
C13 C 0.8996(5) -0.0030(2) 1.0006(3) 0.0297(9) Uani 1 d . . .
O1 O 0.8464(4) -0.05119(18) 1.0538(3) 0.0442(8) Uani 1 d . . .
O2 O 0.8047(4) 0.04156(17) 0.9446(2) 0.0425(8) Uani 1 d . . .
O3 O 0.4630(6) 0.0707(2) 0.8607(3) 0.0480(9) Uani 1 d . . .
O4 O 1.6680(5) 0.0678(3) 0.6621(3) 0.0485(9) Uani 1 d . . .
H1N H 1.382(7) 0.030(2) 0.699(4) 0.033(13) Uiso 1 d . . .
H1NA H 1.286(8) 0.046(3) 0.601(5) 0.071(19) Uiso 1 d . . .
H2N H 0.888(7) 0.220(3) 0.974(4) 0.039(13) Uiso 1 d . . .
H2NA H 0.791(7) 0.142(3) 0.950(4) 0.058(16) Uiso 1 d . . .
H1 H 1.224(6) -0.073(2) 0.585(3) 0.022(10) Uiso 1 d . . .
H1A H 1.427(6) -0.063(2) 0.603(3) 0.032(11) Uiso 1 d . . .
H3 H 1.113(7) -0.156(3) 0.691(4) 0.045(14) Uiso 1 d . . .
H4 H 1.113(6) -0.222(2) 0.845(3) 0.034(12) Uiso 1 d . . .
H6 H 1.593(8) -0.132(3) 0.937(4) 0.062(17) Uiso 1 d . . .
H7 H 1.583(6) -0.075(2) 0.778(3) 0.038(12) Uiso 1 d . . .
H8 H 0.656(6) 0.272(3) 1.007(4) 0.044(14) Uiso 1 d . . .
H8A H 0.534(6) 0.206(2) 0.952(3) 0.024(10) Uiso 1 d . . .
H9 H 0.752(6) 0.269(3) 0.839(4) 0.041(13) Uiso 1 d . . .
H9A H 0.666(7) 0.193(3) 0.805(4) 0.045(13) Uiso 1 d . . .
H10 H 0.921(6) 0.225(3) 0.734(4) 0.038(13) Uiso 1 d . . .
H10A H 1.036(7) 0.222(2) 0.832(3) 0.035(13) Uiso 1 d . . .
H11 H 1.216(6) 0.139(2) 0.753(3) 0.036(12) Uiso 1 d . . .
H11A H 1.075(7) 0.136(3) 0.662(4) 0.053(16) Uiso 1 d . . .
H12 H 1.044(7) 0.011(3) 0.663(3) 0.041(13) Uiso 1 d . . .
H12A H 1.146(6) 0.002(3) 0.767(4) 0.034(12) Uiso 1 d . . .
H3O H 0.557(8) 0.054(3) 0.888(4) 0.051(16) Uiso 1 d . . .
H3OA H 0.392(7) 0.063(3) 0.888(4) 0.036(16) Uiso 1 d . . .
H4O H 1.659(8) 0.100(4) 0.629(5) 0.06(2) Uiso 1 d . . .
H4OA H 1.690(9) 0.037(4) 0.630(5) 0.07(2) Uiso 1 d . . .

loop_
_atom_site_aniso_label
_atom_site_aniso_U_11
_atom_site_aniso_U_22
_atom_site_aniso_U_33
_atom_site_aniso_U_23
_atom_site_aniso_U_13
_atom_site_aniso_U_12
Br1 0.0484(3) 0.0349(3) 0.0437(3) 0.0020(2) 0.0027(2) 0.00061(18)
Br2 0.0484(3) 0.0466(3) 0.0595(4) 0.0002(2) -0.0047(2) 0.0003(2)
N1 0.031(2) 0.033(2) 0.033(2) 0.0021(17) 0.0041(16) 0.0020(14)
N2 0.039(2) 0.031(2) 0.030(2) -0.0027(16) 0.0049(16) -0.0022(15)
N3 0.034(2) 0.0260(18) 0.029(2) 0.0053(14) 0.0073(15) 0.0025(13)
C1 0.037(3) 0.035(2) 0.039(3) 0.0001(19) 0.010(2) 0.0043(17)
C2 0.043(3) 0.027(2) 0.031(3) -0.0006(18) 0.0096(19) 0.0050(16)
C3 0.042(3) 0.041(3) 0.039(3) 0.000(2) -0.003(2) -0.0057(19)
C4 0.048(3) 0.036(3) 0.042(3) -0.004(2) 0.011(2) -0.007(2)
C5 0.045(3) 0.027(2) 0.039(3) -0.0014(19) 0.016(2) 0.0062(17)
C6 0.041(3) 0.029(2) 0.042(3) 0.0025(19) 0.007(2) 0.0050(17)
C7 0.036(3) 0.033(2) 0.046(3) -0.001(2) 0.012(2) 0.0004(17)
C8 0.048(3) 0.038(3) 0.041(3) 0.004(2) 0.011(2) 0.007(2)
C9 0.049(3) 0.029(2) 0.029(3) 0.0031(19) 0.008(2) 0.0078(19)
C10 0.044(3) 0.028(2) 0.030(3) 0.0025(19) 0.008(2) -0.0005(17)
C11 0.035(3) 0.031(2) 0.041(3) 0.001(2) 0.009(2) 0.0007(17)
C12 0.029(2) 0.034(2) 0.045(3) -0.004(2) 0.011(2) -0.0025(16)
C13 0.031(2) 0.029(2) 0.028(3) 0.0006(17) 0.0014(16) 0.0009(15)
O1 0.0337(18) 0.052(2) 0.047(2) 0.0158(16) 0.0067(14) -0.0035(13)
O2 0.0345(18) 0.0367(18) 0.054(2) 0.0137(14) -0.0009(14) 0.0059(12)
O3 0.029(2) 0.064(2) 0.050(3) 0.0052(18) 0.0039(18) 0.0001(16)
O4 0.050(2) 0.044(2) 0.052(3) -0.007(2) 0.0106(17) -0.0039(17)

loop_
_atom_type_symbol
_atom_type_description
_atom_type_scat_dispersion_real
_atom_type_scat_dispersion_imag
_atom_type_scat_source
C C 0.0033 0.0016 'International Tables Vol C Tables 4.2.6.8 and 6.1.1.4'
H H 0.0000 0.0000 'International Tables Vol C Tables 4.2.6.8 and 6.1.1.4'
N N 0.0061 0.0033 'International Tables Vol C Tables 4.2.6.8 and 6.1.1.4'
O O 0.0106 0.0060 'International Tables Vol C Tables 4.2.6.8 and 6.1.1.4'
Br Br -0.2901 2.4595 'International Tables Vol C Tables 4.2.6.8 and 6.1.1.4'

loop_
_geom_angle_atom_site_label_1
_geom_angle_atom_site_label_2
_geom_angle_atom_site_label_3
_geom_angle
_geom_angle_site_symmetry_1
_geom_angle_site_symmetry_3
_geom_angle_publ_flag
C12 N1 C1 113.0(3) . . ?
C12 N1 H1N 109(4) . . ?
C1 N1 H1N 108(3) . . ?
C12 N1 H1NA 106(4) . . ?
C1 N1 H1NA 107(4) . . ?
H1N N1 H1NA 113(5) . . ?
C9 N2 C8 112.0(4) . . ?
C9 N2 H2N 103(3) . . ?
C8 N2 H2N 110(3) . . ?
C9 N2 H2NA 107(3) . . ?
C8 N2 H2NA 105(3) . . ?
H2N N2 H2NA 120(4) . . ?
C10 N3 C11 111.1(3) . . ?
C10 N3 H3N 109.4 . . ?
C11 N3 H3N 109.4 . . ?
C10 N3 H3NA 109.4 . . ?
C11 N3 H3NA 109.4 . . ?
H3N N3 H3NA 108.0 . . ?
C2 C1 N1 109.9(4) . . ?
C2 C1 H1 113(2) . . ?
N1 C1 H1 105(2) . . ?
C2 C1 H1A 112(3) . . ?
N1 C1 H1A 106(3) . . ?
H1 C1 H1A 111(4) . . ?
C7 C2 C3 119.5(4) . . ?
C7 C2 C1 119.9(4) . . ?
C3 C2 C1 120.4(4) . . ?
C4 C3 C2 120.1(4) . . ?
C4 C3 H3 125(3) . . ?
C2 C3 H3 114(3) . . ?
C3 C4 C5 120.2(4) . . ?
C3 C4 H4 122(3) . . ?
C5 C4 H4 118(3) . . ?
C6 C5 C4 119.1(4) . . ?
C6 C5 C8 120.3(4) . 3_757 ?
C4 C5 C8 120.6(4) . 3_757 ?
C7 C6 C5 120.3(5) . . ?
C7 C6 H6 121(3) . . ?
C5 C6 H6 118(3) . . ?
C6 C7 C2 120.6(4) . . ?
C6 C7 H7 123(3) . . ?
C2 C7 H7 116(3) . . ?
C5 C8 N2 111.0(4) 3_757 . ?
C5 C8 H8 109(3) 3_757 . ?
N2 C8 H8 104(3) . . ?
C5 C8 H8A 111(2) 3_757 . ?
N2 C8 H8A 106(2) . . ?
H8 C8 H8A 115(4) . . ?
N2 C9 C10 112.5(4) . . ?
N2 C9 H9 108(3) . . ?
C10 C9 H9 107(3) . . ?
N2 C9 H9A 109(3) . . ?
C10 C9 H9A 112(3) . . ?
H9 C9 H9A 108(4) . . ?
N3 C10 C9 112.9(4) . . ?
N3 C10 H10 106(3) . . ?
C9 C10 H10 108(3) . . ?
N3 C10 H10A 107(3) . . ?
C9 C10 H10A 114(3) . . ?
H10 C10 H10A 109(4) . . ?
N3 C11 C12 109.4(4) . . ?
N3 C11 H11 106(3) . . ?
C12 C11 H11 114(3) . . ?
N3 C11 H11A 107(4) . . ?
C12 C11 H11A 112(4) . . ?
H11 C11 H11A 108(4) . . ?
N1 C12 C11 109.9(4) . . ?
N1 C12 H12 109(3) . . ?
C11 C12 H12 111(3) . . ?
N1 C12 H12A 108(3) . . ?
C11 C12 H12A 113(3) . . ?
H12 C12 H12A 106(4) . . ?
O1 C13 O2 125.9(4) . . ?
O1 C13 C13 118.3(4) . 3_757 ?
O2 C13 C13 115.8(5) . 3_757 ?
H3O O3 H3OA 113(6) . . ?
H4O O4 H4OA 104(8) . . ?

loop_
_geom_bond_atom_site_label_1
_geom_bond_atom_site_label_2
_geom_bond_distance
_geom_bond_site_symmetry_2
_geom_bond_publ_flag
N1 C12 1.487(5) . ?
N1 C1 1.510(6) . ?
N1 H1N 0.80(5) . ?
N1 H1NA 0.94(7) . ?
N2 C9 1.484(6) . ?
N2 C8 1.513(6) . ?
N2 H2N 0.87(5) . ?
N2 H2NA 0.98(6) . ?
N3 C10 1.489(5) . ?
N3 C11 1.494(6) . ?
N3 H3N 0.9000 . ?
N3 H3NA 0.9000 . ?
C1 C2 1.499(6) . ?
C1 H1 0.95(4) . ?
C1 H1A 0.94(5) . ?
C2 C7 1.382(6) . ?
C2 C3 1.385(6) . ?
C3 C4 1.381(7) . ?
C3 H3 0.88(5) . ?
C4 C5 1.390(7) . ?
C4 H4 0.97(5) . ?
C5 C6 1.388(6) . ?
C5 C8 1.491(7) 3_757 ?
C6 C7 1.371(7) . ?
C6 H6 0.97(6) . ?
C7 H7 0.95(5) . ?
C8 C5 1.491(7) 3_757 ?
C8 H8 0.96(5) . ?
C8 H8A 0.97(4) . ?
C9 C10 1.518(6) . ?
C9 H9 0.93(5) . ?
C9 H9A 1.00(5) . ?
C10 H10 0.91(5) . ?
C10 H10A 0.90(5) . ?
C11 C12 1.507(6) . ?
C11 H11 1.00(5) . ?
C11 H11A 0.88(5) . ?
C12 H12 0.90(5) . ?
C12 H12A 0.99(5) . ?
C13 O1 1.239(5) . ?
C13 O2 1.260(5) . ?
C13 C13 1.553(8) 3_757 ?
O3 H3O 0.82(6) . ?
O3 H3OA 0.72(5) . ?
O4 H4O 0.73(6) . ?
O4 H4OA 0.75(7) . ?
